data_2002238
loop_
_publ_author_name
'Schmachtel, J'
'Mueller-Buschbaum, H'

_publ_section_title
;
Oxotitanate mit gemischter Valenz, III Zur Kenntnis von Ba Ti8 O16
;
_journal_name_full
;
Zeitschrift fuer Naturforschung, Teil B. Anorganische Chemie,
Organische Chemie (33,1978-41,1986)
;
_journal_page_first 332
_journal_page_last 334
_journal_volume 35
_journal_year 1980
_chemical_formula_structural 'Ba Ti8 O16'
_chemical_formula_sum 'Ba O16 Ti8'
_chemical_name_systematic 'Barium titanium oxide (1/8/16)'
_space_group_IT_number 5
_symmetry_cell_setting monoclinic
_symmetry_Int_Tables_number 5
_symmetry_space_group_name_Hall 'C 2y'
_symmetry_space_group_name_H-M 'C 1 2 1'
_cell_angle_alpha 90
_cell_angle_beta 133.5
_cell_angle_gamma 90
_cell_formula_units_Z 1
_cell_length_a 14.209
_cell_length_b 2.971
_cell_length_c 9.981
_cell_volume 305.6
_refine_ls_R_factor_all 0.074
_cod_database_code 2002238

loop_
_symmetry_equiv_pos_as_xyz
x,y,z
-x,y,-z
1/2+x,1/2+y,z
1/2-x,1/2+y,-z

loop_
_atom_site_aniso_label
_atom_site_aniso_U_11
_atom_site_aniso_U_12
_atom_site_aniso_U_13
_atom_site_aniso_U_22
_atom_site_aniso_U_23
_atom_site_aniso_U_33
Ba1 0.0056 0.004 0. 0.0163 0. 0.0062

loop_
_atom_site_label
_atom_site_type_symbol
_atom_site_symmetry_multiplicity
_atom_site_Wyckoff_symbol
_atom_site_fract_x
_atom_site_fract_y
_atom_site_fract_z
_atom_site_occupancy
_atom_site_attached_hydrogens
_atom_site_calc_flag
Ba1 Ba2+ 2 a 0. 0.36 0. 0.5 0 d
Ti1 Ti4+ 4 c 0.3362 0.5078 0.1837 1. 0 d
Ti2 Ti4+ 4 c 0.1471 0.5045 0.4791 1. 0 d
O1 O2- 4 c 0.16 0.982 0.356 1. 0 d
O2 O2- 4 c 0.796 0.999 0.937 1. 0 d
O3 O2- 4 c 0.54 0.021 0.722 1. 0 d
O4 O2- 4 c 0.847 0.011 0.386 1. 0 d

loop_
_atom_type_symbol
_atom_type_oxidation_number
Ba2+ 2.000
Ti4+ 3.750
O2- -2.000
